data_7056250
loop_
_publ_author_name
'Li, Guo-bi'
'Yang, Qing Yuan'
'Pan, Rongkai'
'Liu, Sheng-Gui'
'xu, yaowei'

_publ_section_title
;
 Supramolecular structural transformation of N,
 N&#x00B4;-bis(4-pyridylmethyl)-naphthalene diimide and fluorescence water
 sensing
;
_journal_name_full 'New J. Chem.'
_journal_paper_doi 10.1039/C6NJ04018G
_journal_year 2017
_chemical_formula_sum 'C26 H16 N4 O4'
_chemical_formula_weight 448.43
_chemical_name_systematic
; 
 ? 
;
_space_group_IT_number 15
_symmetry_cell_setting monoclinic
_symmetry_space_group_name_Hall '-C 2yc'
_symmetry_space_group_name_H-M 'C 1 2/c 1'
_atom_sites_solution_hydrogens geom
_atom_sites_solution_primary direct
_atom_sites_solution_secondary difmap
_audit_creation_method SHELXL-97
_audit_update_record
;
2016-10-02 deposited with the CCDC.
2017-05-29 downloaded from the CCDC.
;
_cell_angle_alpha 90.00
_cell_angle_beta 115.96(5)
_cell_angle_gamma 90.00
_cell_formula_units_Z 4
_cell_length_a 22.760(8)
_cell_length_b 4.6927(12)
_cell_length_c 21.335(8)
_cell_measurement_reflns_used 514
_cell_measurement_temperature 373(2)
_cell_measurement_theta_max 62.6698
_cell_measurement_theta_min 3.9031
_cell_volume 2048.8(15)
_computing_cell_refinement 'Bruker FRAMBO'
_computing_data_collection 'Bruker FRAMBO'
_computing_data_reduction 'Bruker SHELXTL'
_computing_molecular_graphics 'Bruker SHELXTL'
_computing_publication_material 'Bruker SHELXTL'
_computing_structure_refinement 'SHELXL-97 (Sheldrick, 1997)'
_computing_structure_solution 'SHELXS-97 (Sheldrick, 1990)'
_diffrn_ambient_temperature 373(2)
_diffrn_detector_area_resol_mean 16.0855
_diffrn_measured_fraction_theta_full 0.989
_diffrn_measured_fraction_theta_max 0.989
_diffrn_measurement_device_type Oxford
_diffrn_measurement_method '\w and \p scan'
_diffrn_radiation_monochromator graphite
_diffrn_radiation_source 'fine-focus sealed tube'
_diffrn_radiation_type CuK\a
_diffrn_radiation_wavelength 1.54178
_diffrn_reflns_av_R_equivalents 0.0459
_diffrn_reflns_av_sigmaI/netI 0.0490
_diffrn_reflns_limit_h_max 25
_diffrn_reflns_limit_h_min -25
_diffrn_reflns_limit_k_max 5
_diffrn_reflns_limit_k_min -3
_diffrn_reflns_limit_l_max 23
_diffrn_reflns_limit_l_min -23
_diffrn_reflns_number 4003
_diffrn_reflns_theta_full 59.98
_diffrn_reflns_theta_max 59.98
_diffrn_reflns_theta_min 4.32
_diffrn_standards_decay_% none
_exptl_absorpt_coefficient_mu 0.831
_exptl_absorpt_correction_T_max 1.00000
_exptl_absorpt_correction_T_min 0.20051
_exptl_absorpt_correction_type multi-scan
_exptl_crystal_colour orange
_exptl_crystal_density_diffrn 1.454
_exptl_crystal_density_method 'not measured'
_exptl_crystal_description block
_exptl_crystal_F_000 928
_exptl_crystal_size_max 0.30
_exptl_crystal_size_mid 0.15
_exptl_crystal_size_min 0.13
_refine_diff_density_max 0.274
_refine_diff_density_min -0.261
_refine_diff_density_rms 0.061
_refine_ls_extinction_method none
_refine_ls_goodness_of_fit_ref 1.074
_refine_ls_hydrogen_treatment constr
_refine_ls_matrix_type full
_refine_ls_number_parameters 154
_refine_ls_number_reflns 1507
_refine_ls_number_restraints 0
_refine_ls_restrained_S_all 1.074
_refine_ls_R_factor_all 0.1265
_refine_ls_R_factor_gt 0.0888
_refine_ls_shift/su_max 0.000
_refine_ls_shift/su_mean 0.000
_refine_ls_structure_factor_coef Fsqd
_refine_ls_weighting_details 'calc w=1/[\s^2^(Fo^2^)+(0.1630P)^2^+0.0000P] where P=(Fo^2^+2Fc^2^)/3'
_refine_ls_weighting_scheme calc
_refine_ls_wR_factor_gt 0.2442
_refine_ls_wR_factor_ref 0.2899
_reflns_number_gt 892
_reflns_number_total 1507
_reflns_threshold_expression >2sigma(I)
_cod_data_source_file c6nj04018g2.cif
_cod_data_source_block 2
_cod_original_cell_volume 2048.8(12)
_cod_original_sg_symbol_H-M C2/c
_cod_database_code 7056250

loop_
_symmetry_equiv_pos_as_xyz
'x, y, z'
'-x, y, -z+1/2'
'x+1/2, y+1/2, z'
'-x+1/2, y+1/2, -z+1/2'
'-x, -y, -z'
'x, -y, z-1/2'
'-x+1/2, -y+1/2, -z'
'x+1/2, -y+1/2, z-1/2'

loop_
_atom_site_label
_atom_site_type_symbol
_atom_site_fract_x
_atom_site_fract_y
_atom_site_fract_z
_atom_site_U_iso_or_equiv
_atom_site_adp_type
_atom_site_occupancy
_atom_site_symmetry_multiplicity
_atom_site_calc_flag
_atom_site_refinement_flags
O1 O 0.8144(2) -0.0339(8) -0.0048(2) 0.1011(13) Uani 1 1 d .
N2 N 0.8934(2) 0.2668(8) 0.0658(2) 0.0783(12) Uani 1 1 d .
O2 O 0.9725(2) 0.5652(9) 0.1362(2) 0.1111(14) Uani 1 1 d .
C10 C 1.0016(2) 0.2587(10) 0.0669(2) 0.0736(13) Uani 1 1 d .
C9 C 0.9787(2) 0.0523(9) 0.0135(2) 0.0676(12) Uani 1 1 d .
C8 C 0.9138(2) -0.0473(10) -0.0141(2) 0.0707(13) Uani 1 1 d .
C11 C 0.9567(3) 0.3774(12) 0.0930(3) 0.0807(14) Uani 1 1 d .
C7 C 0.8693(3) 0.0552(11) 0.0143(3) 0.0783(14) Uani 1 1 d .
C5 C 0.8463(3) 0.1997(11) 0.1504(3) 0.0811(14) Uani 1 1 d .
C6 C 0.8483(3) 0.3763(11) 0.0930(3) 0.0859(15) Uani 1 1 d .
H6A H 0.8047 0.3857 0.0550 0.103 Uiso 1 1 calc R
H6B H 0.8613 0.5687 0.1101 0.103 Uiso 1 1 calc R
C13 C 1.1075(3) 0.2444(10) 0.0673(3) 0.0818(14) Uani 1 1 d .
H13A H 1.1504 0.3088 0.0859 0.098 Uiso 1 1 calc R
C12 C 1.0652(3) 0.3489(11) 0.0938(3) 0.0851(15) Uani 1 1 d .
H12A H 1.0804 0.4808 0.1300 0.102 Uiso 1 1 calc R
N1 N 0.8406(4) -0.1064(14) 0.2600(3) 0.1191(18) Uani 1 1 d .
C4 C 0.8990(3) 0.0555(14) 0.1978(3) 0.1058(19) Uani 1 1 d .
H4A H 0.9384 0.0574 0.1942 0.127 Uiso 1 1 calc R
C3 C 0.8940(4) -0.0922(16) 0.2505(3) 0.115(2) Uani 1 1 d .
H3A H 0.9308 -0.1893 0.2818 0.138 Uiso 1 1 calc R
C1 C 0.7915(3) 0.1940(14) 0.1604(4) 0.112(2) Uani 1 1 d .
H1A H 0.7546 0.2934 0.1302 0.135 Uiso 1 1 calc R
C2 C 0.7900(4) 0.0427(18) 0.2148(5) 0.126(2) Uani 1 1 d .
H2A H 0.7517 0.0447 0.2204 0.151 Uiso 1 1 calc R

loop_
_atom_site_aniso_label
_atom_site_aniso_U_11
_atom_site_aniso_U_22
_atom_site_aniso_U_33
_atom_site_aniso_U_23
_atom_site_aniso_U_13
_atom_site_aniso_U_12
O1 0.079(3) 0.113(3) 0.122(3) 0.000(2) 0.054(2) -0.001(2)
N2 0.076(3) 0.078(2) 0.087(3) 0.012(2) 0.042(2) 0.009(2)
O2 0.109(3) 0.117(3) 0.117(3) -0.036(3) 0.058(3) -0.015(2)
C10 0.076(3) 0.072(3) 0.076(3) 0.009(2) 0.037(2) -0.003(2)
C9 0.074(3) 0.064(2) 0.065(3) 0.011(2) 0.030(2) -0.002(2)
C8 0.070(3) 0.071(3) 0.069(3) 0.011(2) 0.029(2) -0.003(2)
C11 0.081(4) 0.087(3) 0.080(3) 0.002(3) 0.040(3) -0.002(3)
C7 0.075(4) 0.078(3) 0.084(3) 0.018(3) 0.037(3) 0.006(3)
C5 0.087(4) 0.077(3) 0.086(3) -0.005(3) 0.044(3) 0.004(3)
C6 0.078(3) 0.087(3) 0.097(4) 0.014(3) 0.043(3) 0.016(3)
C13 0.077(3) 0.079(3) 0.086(3) 0.002(3) 0.032(3) -0.016(2)
C12 0.093(4) 0.084(3) 0.080(3) -0.007(3) 0.039(3) -0.005(3)
N1 0.128(5) 0.136(4) 0.112(4) 0.006(3) 0.070(4) -0.001(4)
C4 0.096(4) 0.128(5) 0.102(4) 0.023(4) 0.051(4) 0.014(4)
C3 0.116(5) 0.133(5) 0.099(5) 0.025(4) 0.048(4) 0.023(4)
C1 0.103(5) 0.131(5) 0.116(5) 0.021(4) 0.059(4) 0.024(4)
C2 0.118(6) 0.150(6) 0.142(6) 0.010(5) 0.087(5) 0.005(5)

loop_
_atom_type_symbol
_atom_type_description
_atom_type_scat_dispersion_real
_atom_type_scat_dispersion_imag
_atom_type_scat_source
C C 0.0181 0.0091 'International Tables Vol C Tables 4.2.6.8 and 6.1.1.4'
H H 0.0000 0.0000 'International Tables Vol C Tables 4.2.6.8 and 6.1.1.4'
N N 0.0311 0.0180 'International Tables Vol C Tables 4.2.6.8 and 6.1.1.4'
O O 0.0492 0.0322 'International Tables Vol C Tables 4.2.6.8 and 6.1.1.4'

loop_
_geom_angle_atom_site_label_1
_geom_angle_atom_site_label_2
_geom_angle_atom_site_label_3
_geom_angle
_geom_angle_site_symmetry_1
C11 N2 C7 124.5(4) .
C11 N2 C6 118.4(5) .
C7 N2 C6 117.1(4) .
C12 C10 C9 120.0(5) .
C12 C10 C11 120.4(5) .
C9 C10 C11 119.6(5) .
C9 C9 C10 119.3(5) 5_755
C9 C9 C8 119.7(6) 5_755
C10 C9 C8 121.0(5) .
C13 C8 C9 119.5(5) 5_755
C13 C8 C7 120.2(5) 5_755
C9 C8 C7 120.3(5) .
O2 C11 N2 119.7(5) .
O2 C11 C10 122.7(5) .
N2 C11 C10 117.6(5) .
O1 C7 N2 120.0(5) .
O1 C7 C8 123.1(5) .
N2 C7 C8 116.9(5) .
C4 C5 C1 116.5(5) .
C4 C5 C6 123.4(5) .
C1 C5 C6 120.0(5) .
N2 C6 C5 113.9(4) .
N2 C6 H6A 108.8 .
C5 C6 H6A 108.8 .
N2 C6 H6B 108.8 .
C5 C6 H6B 108.8 .
H6A C6 H6B 107.7 .
C8 C13 C12 120.8(5) 5_755
C8 C13 H13A 119.6 5_755
C12 C13 H13A 119.6 .
C10 C12 C13 120.6(5) .
C10 C12 H12A 119.7 .
C13 C12 H12A 119.7 .
C3 N1 C2 115.2(6) .
C5 C4 C3 119.8(6) .
C5 C4 H4A 120.1 .
C3 C4 H4A 120.1 .
N1 C3 C4 124.5(6) .
N1 C3 H3A 117.8 .
C4 C3 H3A 117.8 .
C5 C1 C2 120.6(6) .
C5 C1 H1A 119.7 .
C2 C1 H1A 119.7 .
N1 C2 C1 123.3(7) .
N1 C2 H2A 118.3 .
C1 C2 H2A 118.3 .

loop_
_geom_bond_atom_site_label_1
_geom_bond_atom_site_label_2
_geom_bond_distance
_geom_bond_site_symmetry_2
O1 C7 1.208(6) .
N2 C11 1.397(7) .
N2 C7 1.403(7) .
N2 C6 1.474(6) .
O2 C11 1.210(6) .
C10 C12 1.370(7) .
C10 C9 1.410(7) .
C10 C11 1.471(7) .
C9 C9 1.415(9) 5_755
C9 C8 1.410(7) .
C8 C13 1.378(7) 5_755
C8 C7 1.468(7) .
C5 C4 1.363(8) .
C5 C1 1.354(8) .
C5 C6 1.495(7) .
C6 H6A 0.9700 .
C6 H6B 0.9700 .
C13 C8 1.378(7) 5_755
C13 C12 1.400(7) .
C13 H13A 0.9300 .
C12 H12A 0.9300 .
N1 C3 1.318(8) .
N1 C2 1.331(10) .
C4 C3 1.369(9) .
C4 H4A 0.9300 .
C3 H3A 0.9300 .
C1 C2 1.375(10) .
C1 H1A 0.9300 .
C2 H2A 0.9300 .

loop_
_geom_torsion_atom_site_label_1
_geom_torsion_atom_site_label_2
_geom_torsion_atom_site_label_3
_geom_torsion_atom_site_label_4
_geom_torsion
_geom_torsion_site_symmetry_1
_geom_torsion_site_symmetry_4
C12 C10 C9 C9 -2.2(8) . 5_755
C11 C10 C9 C9 177.3(5) . 5_755
C12 C10 C9 C8 178.9(4) . .
C11 C10 C9 C8 -1.6(7) . .
C9 C9 C8 C13 -0.3(8) 5_755 5_755
C10 C9 C8 C13 178.6(4) . 5_755
C9 C9 C8 C7 178.8(4) 5_755 .
C10 C9 C8 C7 -2.3(7) . .
C7 N2 C11 O2 178.1(4) . .
C6 N2 C11 O2 -2.4(7) . .
C7 N2 C11 C10 -1.5(7) . .
C6 N2 C11 C10 178.0(4) . .
C12 C10 C11 O2 3.4(8) . .
C9 C10 C11 O2 -176.1(5) . .
C12 C10 C11 N2 -177.0(4) . .
C9 C10 C11 N2 3.5(7) . .
C11 N2 C7 O1 177.9(4) . .
C6 N2 C7 O1 -1.7(6) . .
C11 N2 C7 C8 -2.2(7) . .
C6 N2 C7 C8 178.3(4) . .
C13 C8 C7 O1 3.2(7) 5_755 .
C9 C8 C7 O1 -175.9(4) . .
C13 C8 C7 N2 -176.7(4) 5_755 .
C9 C8 C7 N2 4.1(6) . .
C11 N2 C6 C5 -94.9(6) . .
C7 N2 C6 C5 84.7(5) . .
C4 C5 C6 N2 32.8(8) . .
C1 C5 C6 N2 -152.1(5) . .
C9 C10 C12 C13 1.9(7) . .
C11 C10 C12 C13 -177.6(4) . .
C8 C13 C12 C10 -0.5(7) 5_755 .
C1 C5 C4 C3 2.1(9) . .
C6 C5 C4 C3 177.3(6) . .
C2 N1 C3 C4 -1.8(10) . .
C5 C4 C3 N1 -0.3(11) . .
C4 C5 C1 C2 -1.7(9) . .
C6 C5 C1 C2 -177.1(6) . .
C3 N1 C2 C1 2.2(11) . .
C5 C1 C2 N1 -0.5(12) . .
